data_4121034
loop_
_publ_author_name
'Xin-Hua Zhao'
'Xing-Cai Huang'
'Shao-Liang Zhang'
'Dong Shao'
'Hai-Yan Wei'
'Xin-Yi Wang'

_publ_contact_author
;
        Xinyi Wang
        School of Chemistry and Chemical Engineering
        State Key Labatory of Coordination Chemistry
        Nanjing National Lab of Microstructure 
        Nanjing University
;
_publ_contact_author_email wangxy66@nju.edu.cn
_publ_contact_author_fax 86-25-83314502
_publ_contact_author_phone 86-25-83621651
_publ_section_title
;
 Cation-Dependent Magnetic Ordering and Room-Temperature Bistability in
 Azido-Bridged Perovskite-Type Compounds
;
_journal_name_full 'Journal of the American Chemical Society'
_journal_page_first 16006
_journal_page_last 16009
_journal_paper_doi 10.1021/ja407654n
_journal_volume 135
_journal_year 2013
_chemical_formula_sum 'C2 H8 Mn N10'
_chemical_formula_weight 227.12
_chemical_name_common DMA-Mn-N3-173K
_chemical_name_systematic
; 
 ? 
;
_space_group_IT_number 4
_symmetry_cell_setting monoclinic
_symmetry_space_group_name_Hall 'P 2yb'
_symmetry_space_group_name_H-M 'P 1 21 1'
_atom_sites_solution_hydrogens geom
_atom_sites_solution_primary direct
_atom_sites_solution_secondary difmap
_audit_creation_method SHELXL-97
_cell_angle_alpha 90.00
_cell_angle_beta 93.614(4)
_cell_angle_gamma 90.00
_cell_formula_units_Z 2
_cell_length_a 6.2110(18)
_cell_length_b 10.058(3)
_cell_length_c 7.165(2)
_cell_measurement_reflns_used 2250
_cell_measurement_temperature 173(2)
_cell_measurement_theta_max 28.1726
_cell_measurement_theta_min 3.2867
_cell_volume 446.7(2)
_computing_cell_refinement 'Bruker SAINT'
_computing_data_collection 'Bruker ApexII'
_computing_data_reduction 'Bruker SAINT'
_computing_molecular_graphics Diamond
_computing_publication_material 'SHELXL-97 (Sheldrick, 2008)'
_computing_structure_refinement 'SHELXL-97 (Sheldrick, 2008)'
_computing_structure_solution 'SHELXS-97 (Sheldrick, 2008)'
_diffrn_ambient_temperature 173(2)
_diffrn_measured_fraction_theta_full 0.994
_diffrn_measured_fraction_theta_max 0.992
_diffrn_measurement_device_type 'Bruker ApexII'
_diffrn_measurement_method 'phi and omega scans'
_diffrn_radiation_monochromator graphite
_diffrn_radiation_source 'fine-focus sealed tube'
_diffrn_radiation_type MoK\a
_diffrn_radiation_wavelength 0.71073
_diffrn_reflns_av_R_equivalents 0.0000
_diffrn_reflns_av_sigmaI/netI 0.0408
_diffrn_reflns_limit_h_max 8
_diffrn_reflns_limit_h_min -8
_diffrn_reflns_limit_k_max 13
_diffrn_reflns_limit_k_min 0
_diffrn_reflns_limit_l_max 9
_diffrn_reflns_limit_l_min 0
_diffrn_reflns_number 1218
_diffrn_reflns_theta_full 27.50
_diffrn_reflns_theta_max 28.30
_diffrn_reflns_theta_min 2.85
_exptl_absorpt_coefficient_mu 1.453
_exptl_absorpt_correction_T_max 0.7457
_exptl_absorpt_correction_T_min 0.5368
_exptl_absorpt_correction_type multi-scan
_exptl_absorpt_process_details 'TWINABS: Bruker'
_exptl_crystal_colour 'light yellow'
_exptl_crystal_density_diffrn 1.689
_exptl_crystal_description block
_exptl_crystal_F_000 230
_exptl_crystal_size_max 0.28
_exptl_crystal_size_mid 0.28
_exptl_crystal_size_min 0.16
_refine_diff_density_max 1.270
_refine_diff_density_min -0.579
_refine_diff_density_rms 0.123
_refine_ls_abs_structure_details 'Flack H D (1983), Acta Cryst. A39, 876-881'
_refine_ls_abs_structure_Flack 0.05(5)
_refine_ls_extinction_method none
_refine_ls_goodness_of_fit_ref 1.166
_refine_ls_hydrogen_treatment constr
_refine_ls_matrix_type full
_refine_ls_number_parameters 121
_refine_ls_number_reflns 1220
_refine_ls_number_restraints 1
_refine_ls_restrained_S_all 1.165
_refine_ls_R_factor_all 0.0425
_refine_ls_R_factor_gt 0.0407
_refine_ls_shift/su_max 0.000
_refine_ls_shift/su_mean 0.000
_refine_ls_structure_factor_coef Fsqd
_refine_ls_weighting_details 'calc w=1/[\s^2^(Fo^2^)+(0.0762P)^2^+0.0724P] where P=(Fo^2^+2Fc^2^)/3'
_refine_ls_weighting_scheme calc
_refine_ls_wR_factor_gt 0.1171
_refine_ls_wR_factor_ref 0.1190
_reflns_number_gt 1177
_reflns_number_total 1220
_reflns_threshold_expression >2sigma(I)
_cod_data_source_file ja407654n_si_002_08.cif
_cod_data_source_block DMA-Mn-N3-173K
_cod_depositor_comments
;
The following automatic conversions were performed:

'_exptl_absorpt_correction_type' value 'multi-Scan' changed to
'multi-scan' according to the built-in table from CIF Core dictionary
named 'cif_core.dic' version 2.4.1 from 2010-06-29.

Automatic conversion script
Id: cif_fix_values 2281 2013-09-26 08:29:07Z andrius 
;
_cod_database_code 4121034

loop_
_symmetry_equiv_pos_as_xyz
'x, y, z'
'-x, y+1/2, -z'

loop_
_atom_site_label
_atom_site_type_symbol
_atom_site_fract_x
_atom_site_fract_y
_atom_site_fract_z
_atom_site_U_iso_or_equiv
_atom_site_adp_type
_atom_site_occupancy
_atom_site_symmetry_multiplicity
_atom_site_calc_flag
_atom_site_refinement_flags
Mn1 Mn 0.08017(9) 0.79729(7) 0.75163(8) 0.0208(2) Uani 1 1 d .
N1 N 0.0158(10) 0.9233(6) 0.9986(8) 0.0441(13) Uani 1 1 d .
N2 N -0.0563(7) 1.0276(5) 1.0216(6) 0.0277(9) Uani 1 1 d .
N3 N -0.1346(10) 1.1294(6) 1.0468(8) 0.0409(12) Uani 1 1 d .
N4 N 0.4256(7) 0.8436(6) 0.8057(8) 0.0358(11) Uani 1 1 d .
N5 N 0.5799(6) 0.7911(11) 0.7570(5) 0.0271(9) Uani 1 1 d .
N6 N -0.2631(7) 0.7406(7) 0.7097(8) 0.0422(13) Uani 1 1 d .
N7 N 0.1551(7) 0.6709(5) 0.5109(7) 0.0333(10) Uani 1 1 d .
N8 N 0.0648(7) 0.5704(5) 0.4715(6) 0.0259(8) Uani 1 1 d .
N9 N 0.0237(10) 0.9715(6) 0.5616(9) 0.0492(14) Uani 1 1 d .
C1 C 0.4860(13) 0.9291(7) 0.2936(10) 0.0475(15) Uani 1 1 d .
H1A H 0.5645 0.9258 0.4165 0.071 Uiso 1 1 calc R
H1B H 0.3570 0.9845 0.3009 0.071 Uiso 1 1 calc R
H1C H 0.5793 0.9672 0.2020 0.071 Uiso 1 1 calc R
C2 C 0.6063(13) 0.7007(9) 0.2256(10) 0.0517(17) Uani 1 1 d .
H2A H 0.7134 0.7388 0.1463 0.078 Uiso 1 1 calc R
H2B H 0.5543 0.6160 0.1723 0.078 Uiso 1 1 calc R
H2C H 0.6725 0.6856 0.3516 0.078 Uiso 1 1 calc R
N10 N 0.4220(7) 0.7943(13) 0.2356(5) 0.0334(9) Uani 1 1 d .
H10A H 0.3490 0.7984 0.1200 0.040 Uiso 1 1 calc R
H10B H 0.3284 0.7612 0.3187 0.040 Uiso 1 1 calc R

loop_
_atom_site_aniso_label
_atom_site_aniso_U_11
_atom_site_aniso_U_22
_atom_site_aniso_U_33
_atom_site_aniso_U_23
_atom_site_aniso_U_13
_atom_site_aniso_U_12
Mn1 0.0205(3) 0.0170(3) 0.0251(3) -0.0011(3) 0.0014(2) 0.0012(3)
N1 0.052(3) 0.038(3) 0.043(3) -0.016(2) 0.002(2) 0.015(3)
N2 0.031(2) 0.031(2) 0.0212(19) -0.0075(17) 0.0029(15) -0.0039(17)
N3 0.054(3) 0.023(2) 0.045(3) -0.010(2) -0.001(2) 0.004(2)
N4 0.028(2) 0.034(2) 0.045(3) -0.003(2) 0.0036(18) 0.0028(19)
N5 0.0269(18) 0.029(2) 0.0252(16) 0.0072(18) -0.0010(13) -0.008(2)
N6 0.021(2) 0.052(3) 0.054(3) -0.017(3) 0.005(2) -0.005(2)
N7 0.031(2) 0.031(3) 0.038(2) -0.0083(19) 0.0059(19) -0.0050(19)
N8 0.026(2) 0.024(2) 0.027(2) -0.0094(18) -0.0006(15) 0.0028(16)
N9 0.054(3) 0.034(3) 0.058(4) 0.013(3) -0.003(3) 0.010(2)
C1 0.056(4) 0.033(3) 0.053(4) 0.004(3) 0.001(3) -0.010(3)
C2 0.061(4) 0.043(4) 0.051(4) 0.000(3) 0.003(3) 0.016(3)
N10 0.0316(19) 0.040(2) 0.0286(18) 0.001(3) -0.0005(14) -0.010(2)

loop_
_atom_type_symbol
_atom_type_description
_atom_type_scat_dispersion_real
_atom_type_scat_dispersion_imag
_atom_type_scat_source
C C 0.0033 0.0016 'International Tables Vol C Tables 4.2.6.8 and 6.1.1.4'
H H 0.0000 0.0000 'International Tables Vol C Tables 4.2.6.8 and 6.1.1.4'
N N 0.0061 0.0033 'International Tables Vol C Tables 4.2.6.8 and 6.1.1.4'
Mn Mn 0.3368 0.7283 'International Tables Vol C Tables 4.2.6.8 and 6.1.1.4'

loop_
_geom_angle_atom_site_label_1
_geom_angle_atom_site_label_2
_geom_angle_atom_site_label_3
_geom_angle
_geom_angle_site_symmetry_1
_geom_angle_site_symmetry_3
N4 Mn1 N6 176.5(2) . .
N4 Mn1 N7 90.47(18) . .
N6 Mn1 N7 89.67(19) . .
N4 Mn1 N3 86.6(2) . 2_547
N6 Mn1 N3 89.9(2) . 2_547
N7 Mn1 N3 92.2(2) . 2_547
N4 Mn1 N9 93.1(2) . .
N6 Mn1 N9 90.4(2) . .
N7 Mn1 N9 90.5(2) . .
N3 Mn1 N9 177.3(2) 2_547 .
N4 Mn1 N1 87.8(2) . .
N6 Mn1 N1 92.0(2) . .
N7 Mn1 N1 178.1(2) . .
N3 Mn1 N1 86.8(2) 2_547 .
N9 Mn1 N1 90.5(2) . .
N2 N1 Mn1 135.9(5) . .
N3 N2 N1 177.6(6) . .
N2 N3 Mn1 136.4(5) . 2_557
N5 N4 Mn1 131.3(6) . .
N6 N5 N4 178.6(10) 1_655 .
N5 N6 Mn1 131.7(6) 1_455 .
N8 N7 Mn1 123.9(4) . .
N9 N8 N7 178.0(6) 2_546 .
N8 N9 Mn1 148.9(5) 2_556 .
C1 N10 C2 113.8(6) . .

loop_
_geom_bond_atom_site_label_1
_geom_bond_atom_site_label_2
_geom_bond_distance
_geom_bond_site_symmetry_2
Mn1 N4 2.206(5) .
Mn1 N6 2.209(5) .
Mn1 N7 2.215(5) .
Mn1 N3 2.234(5) 2_547
Mn1 N9 2.233(6) .
Mn1 N1 2.233(5) .
N1 N2 1.156(7) .
N2 N3 1.153(7) .
N3 Mn1 2.234(5) 2_557
N4 N5 1.167(8) .
N5 N6 1.169(8) 1_655
N6 N5 1.169(8) 1_455
N7 N8 1.182(6) .
N8 N9 1.153(8) 2_546
N9 N8 1.153(8) 2_556
C1 N10 1.466(14) .
C2 N10 1.487(12) .
